data_2233988
loop_
_publ_author_name
'Kia, Yalda'
'Osman, Hasnah'
'Murugaiyah, Vikneswaran'
'Arshad, Suhana'
'Razak, Ibrahim Abdul'

_publ_section_title
;
 (3<i>E</i>,5<i>E</i>)-3,5-Bis(naphthalen-1-ylmethylidene)piperidin-4-one
;
_journal_coeditor_code RZ2710
_journal_issue 3
_journal_name_full 'Acta Crystallographica Section E'
_journal_page_first o802
_journal_page_last o803
_journal_paper_doi 10.1107/S1600536812006307
_journal_volume 68
_journal_year 2012
_chemical_formula_iupac 'C27 H21 N O'
_chemical_formula_moiety 'C27 H21 N O'
_chemical_formula_sum 'C27 H21 N O'
_chemical_formula_weight 375.45
_chemical_name_systematic
;
(3<i>E</i>,5<i>E</i>)-3,5-Bis(naphthalen-1-ylmethylidene)piperidin-4-one
;
_space_group_IT_number 14
_symmetry_cell_setting monoclinic
_symmetry_space_group_name_Hall '-P 2ybc'
_symmetry_space_group_name_H-M 'P 1 21/c 1'
_atom_sites_solution_hydrogens geom
_atom_sites_solution_primary direct
_atom_sites_solution_secondary difmap
_audit_creation_method SHELXL-97
_cell_angle_alpha 90.00
_cell_angle_beta 101.5130(10)
_cell_angle_gamma 90.00
_cell_formula_units_Z 4
_cell_length_a 9.4833(2)
_cell_length_b 10.0838(2)
_cell_length_c 20.3885(4)
_cell_measurement_reflns_used 5698
_cell_measurement_temperature 100.0(10)
_cell_measurement_theta_max 29.90
_cell_measurement_theta_min 2.68
_cell_volume 1910.48(7)
_computing_cell_refinement 'SAINT (Bruker, 2009)'
_computing_data_collection 'APEX2 (Bruker, 2009)'
_computing_data_reduction 'SAINT (Bruker, 2009)'
_computing_molecular_graphics 'SHELXTL (Sheldrick, 2008)'
_computing_publication_material 'SHELXTL (Sheldrick, 2008) and PLATON (Spek, 2009)'
_computing_structure_refinement 'SHELXTL (Sheldrick, 2008)'
_computing_structure_solution 'SHELXTL (Sheldrick, 2008)'
_diffrn_ambient_temperature 100.0(10)
_diffrn_measured_fraction_theta_full 0.994
_diffrn_measured_fraction_theta_max 0.994
_diffrn_measurement_device_type
;
Bruker SMART APEXII CCD area-detector
;
_diffrn_measurement_method '\f and \w scans'
_diffrn_radiation_monochromator graphite
_diffrn_radiation_source 'fine-focus sealed tube'
_diffrn_radiation_type MoK\a
_diffrn_radiation_wavelength 0.71073
_diffrn_reflns_av_R_equivalents 0.0370
_diffrn_reflns_av_sigmaI/netI 0.0422
_diffrn_reflns_limit_h_max 8
_diffrn_reflns_limit_h_min -13
_diffrn_reflns_limit_k_max 14
_diffrn_reflns_limit_k_min -13
_diffrn_reflns_limit_l_max 28
_diffrn_reflns_limit_l_min -28
_diffrn_reflns_number 21618
_diffrn_reflns_theta_full 30.18
_diffrn_reflns_theta_max 30.18
_diffrn_reflns_theta_min 2.04
_exptl_absorpt_coefficient_mu 0.079
_exptl_absorpt_correction_T_max 0.9921
_exptl_absorpt_correction_T_min 0.9787
_exptl_absorpt_correction_type multi-scan
_exptl_absorpt_process_details '(<i>SADABS</i>; Bruker, 2009)'
_exptl_crystal_colour yellow
_exptl_crystal_density_diffrn 1.305
_exptl_crystal_density_method 'not measured'
_exptl_crystal_description plate
_exptl_crystal_F_000 792
_exptl_crystal_size_max 0.28
_exptl_crystal_size_mid 0.21
_exptl_crystal_size_min 0.10
_refine_diff_density_max 0.411
_refine_diff_density_min -0.189
_refine_ls_extinction_method none
_refine_ls_goodness_of_fit_ref 1.019
_refine_ls_hydrogen_treatment mixed
_refine_ls_matrix_type full
_refine_ls_number_parameters 266
_refine_ls_number_reflns 5644
_refine_ls_number_restraints 0
_refine_ls_restrained_S_all 1.019
_refine_ls_R_factor_all 0.0763
_refine_ls_R_factor_gt 0.0510
_refine_ls_shift/su_max 0.000
_refine_ls_shift/su_mean 0.000
_refine_ls_structure_factor_coef Fsqd
_refine_ls_weighting_details 'calc w=1/[\s^2^(Fo^2^)+(0.0539P)^2^+0.7137P] where P=(Fo^2^+2Fc^2^)/3'
_refine_ls_weighting_scheme calc
_refine_ls_wR_factor_gt 0.1125
_refine_ls_wR_factor_ref 0.1254
_reflns_number_gt 4138
_reflns_number_total 5644
_reflns_threshold_expression I>2\s(I)
_cod_data_source_file rz2710.cif
_cod_data_source_block I
_cod_original_sg_symbol_H-M 'P 21/c'
_cod_database_code 2233988
_cod_database_fobs_code 2233988

loop_
_symmetry_equiv_pos_as_xyz
'x, y, z'
'-x, y+1/2, -z+1/2'
'-x, -y, -z'
'x, -y-1/2, z-1/2'

loop_
_atom_site_type_symbol
_atom_site_label
_atom_site_fract_x
_atom_site_fract_y
_atom_site_fract_z
_atom_site_U_iso_or_equiv
_atom_site_adp_type
_atom_site_calc_flag
_atom_site_refinement_flags
_atom_site_occupancy
_atom_site_symmetry_multiplicity
O O1 0.20055(10) 0.98893(10) 0.10917(5) 0.0220(2) Uani d . 1 1
N N1 -0.17776(13) 0.77264(12) 0.07711(6) 0.0221(3) Uani d . 1 1
C C1 -0.17882(15) 1.32180(13) 0.12377(7) 0.0184(3) Uani d . 1 1
C C2 -0.06600(16) 1.34358(14) 0.18022(7) 0.0222(3) Uani d . 1 1
H H2A 0.0171 1.2887 0.1868 0.027 Uiso calc R 1 1
C C3 -0.07534(17) 1.44260(15) 0.22535(8) 0.0274(3) Uani d . 1 1
H H3A 0.0020 1.4567 0.2622 0.033 Uiso calc R 1 1
C C4 -0.19864(18) 1.52344(16) 0.21750(8) 0.0310(4) Uani d . 1 1
H H4A -0.2053 1.5905 0.2495 0.037 Uiso calc R 1 1
C C5 -0.30899(17) 1.50529(15) 0.16367(8) 0.0274(3) Uani d . 1 1
H H5A -0.3917 1.5604 0.1586 0.033 Uiso calc R 1 1
C C6 -0.30191(15) 1.40587(14) 0.11546(7) 0.0209(3) Uani d . 1 1
C C7 -0.41645(16) 1.38733(14) 0.05993(7) 0.0233(3) Uani d . 1 1
H H7A -0.4982 1.4438 0.0544 0.028 Uiso calc R 1 1
C C8 -0.41112(16) 1.28894(14) 0.01388(7) 0.0234(3) Uani d . 1 1
H H8A -0.4880 1.2785 -0.0235 0.028 Uiso calc R 1 1
C C9 -0.29140(15) 1.20365(14) 0.02233(7) 0.0206(3) Uani d . 1 1
H H9A -0.2890 1.1357 -0.0097 0.025 Uiso calc R 1 1
C C10 -0.17705(14) 1.21611(13) 0.07607(6) 0.0174(3) Uani d . 1 1
C C11 -0.05484(15) 1.12471(13) 0.08701(6) 0.0181(3) Uani d . 1 1
H H11A 0.0365 1.1635 0.1039 0.022 Uiso calc R 1 1
C C12 -0.05458(14) 0.99261(13) 0.07631(6) 0.0168(3) Uani d . 1 1
C C13 -0.18459(14) 0.90730(13) 0.04956(7) 0.0188(3) Uani d . 1 1
H H13A -0.2712 0.9519 0.0593 0.023 Uiso calc R 1 1
H H13B -0.1962 0.9012 0.0003 0.023 Uiso calc R 1 1
C C14 -0.04589(15) 0.70382(14) 0.07028(7) 0.0217(3) Uani d . 1 1
H H14A -0.0459 0.6913 0.0221 0.026 Uiso calc R 1 1
H H14B -0.0449 0.6149 0.0909 0.026 Uiso calc R 1 1
C C15 0.08935(14) 0.77746(13) 0.10247(6) 0.0173(3) Uani d . 1 1
C C16 0.08796(14) 0.92523(13) 0.09686(6) 0.0171(3) Uani d . 1 1
C C17 0.20833(15) 0.72198(13) 0.13867(6) 0.0185(3) Uani d . 1 1
H H17A 0.2798 0.7811 0.1613 0.022 Uiso calc R 1 1
C C18 0.23999(14) 0.57973(13) 0.14716(7) 0.0178(3) Uani d . 1 1
C C19 0.21653(15) 0.49547(14) 0.09261(7) 0.0211(3) Uani d . 1 1
H H19A 0.1734 0.5291 0.0498 0.025 Uiso calc R 1 1
C C20 0.25547(15) 0.36044(14) 0.09939(7) 0.0236(3) Uani d . 1 1
H H20A 0.2389 0.3045 0.0611 0.028 Uiso calc R 1 1
C C21 0.31695(15) 0.30915(14) 0.16068(7) 0.0221(3) Uani d . 1 1
H H21A 0.3411 0.2177 0.1648 0.027 Uiso calc R 1 1
C C22 0.34447(14) 0.39198(14) 0.21777(7) 0.0189(3) Uani d . 1 1
C C23 0.41211(15) 0.34198(14) 0.28155(7) 0.0228(3) Uani d . 1 1
H H23A 0.4373 0.2508 0.2862 0.027 Uiso calc R 1 1
C C24 0.44152(16) 0.42307(15) 0.33632(7) 0.0252(3) Uani d . 1 1
H H24A 0.4891 0.3886 0.3783 0.030 Uiso calc R 1 1
C C25 0.40119(15) 0.55807(15) 0.33047(7) 0.0238(3) Uani d . 1 1
H H25A 0.4207 0.6138 0.3688 0.029 Uiso calc R 1 1
C C26 0.33416(15) 0.60925(14) 0.26995(7) 0.0200(3) Uani d . 1 1
H H26A 0.3062 0.6999 0.2670 0.024 Uiso calc R 1 1
C C27 0.30600(14) 0.52860(13) 0.21164(7) 0.0171(3) Uani d . 1 1
H H1N1 -0.1808(18) 0.7776(18) 0.1223(9) 0.030(5) Uiso d . 1 1

loop_
_atom_site_aniso_label
_atom_site_aniso_U_11
_atom_site_aniso_U_22
_atom_site_aniso_U_33
_atom_site_aniso_U_12
_atom_site_aniso_U_13
_atom_site_aniso_U_23
O1 0.0211(5) 0.0162(5) 0.0274(5) 0.0004(4) 0.0013(4) -0.0002(4)
N1 0.0224(6) 0.0159(6) 0.0273(6) 0.0011(5) 0.0037(5) 0.0041(5)
C1 0.0233(7) 0.0136(6) 0.0194(6) 0.0007(5) 0.0072(5) 0.0015(5)
C2 0.0239(7) 0.0189(7) 0.0244(7) 0.0014(6) 0.0064(5) -0.0019(5)
C3 0.0323(8) 0.0254(8) 0.0243(7) -0.0021(6) 0.0052(6) -0.0050(6)
C4 0.0409(9) 0.0239(8) 0.0301(8) 0.0032(7) 0.0116(7) -0.0085(6)
C5 0.0323(8) 0.0211(7) 0.0309(8) 0.0076(6) 0.0113(6) -0.0015(6)
C6 0.0257(7) 0.0151(6) 0.0236(7) 0.0026(5) 0.0089(5) 0.0023(5)
C7 0.0254(7) 0.0195(7) 0.0257(7) 0.0082(6) 0.0071(6) 0.0049(5)
C8 0.0245(7) 0.0229(7) 0.0220(7) 0.0048(6) 0.0029(5) 0.0036(5)
C9 0.0264(7) 0.0166(7) 0.0191(6) 0.0028(5) 0.0053(5) 0.0008(5)
C10 0.0209(6) 0.0128(6) 0.0193(6) 0.0014(5) 0.0059(5) 0.0013(5)
C11 0.0203(6) 0.0165(6) 0.0176(6) 0.0019(5) 0.0039(5) 0.0007(5)
C12 0.0203(6) 0.0148(6) 0.0151(6) 0.0026(5) 0.0032(5) 0.0014(4)
C13 0.0200(6) 0.0135(6) 0.0222(6) 0.0029(5) 0.0024(5) 0.0010(5)
C14 0.0229(7) 0.0139(6) 0.0259(7) 0.0020(5) -0.0010(5) 0.0002(5)
C15 0.0205(6) 0.0128(6) 0.0186(6) 0.0016(5) 0.0036(5) 0.0000(5)
C16 0.0216(6) 0.0138(6) 0.0155(6) 0.0026(5) 0.0028(5) -0.0005(4)
C17 0.0206(6) 0.0153(6) 0.0190(6) 0.0006(5) 0.0022(5) -0.0002(5)
C18 0.0166(6) 0.0146(6) 0.0217(6) 0.0016(5) 0.0026(5) 0.0004(5)
C19 0.0215(7) 0.0186(7) 0.0215(7) 0.0026(5) 0.0004(5) -0.0006(5)
C20 0.0215(7) 0.0184(7) 0.0294(7) 0.0016(6) 0.0013(6) -0.0070(5)
C21 0.0185(7) 0.0137(6) 0.0331(7) 0.0012(5) 0.0025(5) 0.0001(5)
C22 0.0146(6) 0.0159(6) 0.0260(7) 0.0003(5) 0.0036(5) 0.0026(5)
C23 0.0204(7) 0.0176(7) 0.0301(7) 0.0015(5) 0.0046(6) 0.0078(5)
C24 0.0226(7) 0.0287(8) 0.0233(7) 0.0015(6) 0.0023(5) 0.0079(6)
C25 0.0236(7) 0.0273(8) 0.0207(7) -0.0002(6) 0.0049(5) 0.0004(5)
C26 0.0210(7) 0.0161(6) 0.0231(7) 0.0017(5) 0.0049(5) 0.0002(5)
C27 0.0152(6) 0.0149(6) 0.0211(6) 0.0001(5) 0.0032(5) 0.0017(5)

loop_
_atom_type_symbol
_atom_type_description
_atom_type_scat_dispersion_real
_atom_type_scat_dispersion_imag
_atom_type_scat_source
C C 0.0033 0.0016 'International Tables Vol C Tables 4.2.6.8 and 6.1.1.4'
H H 0.0000 0.0000 'International Tables Vol C Tables 4.2.6.8 and 6.1.1.4'
N N 0.0061 0.0033 'International Tables Vol C Tables 4.2.6.8 and 6.1.1.4'
O O 0.0106 0.0060 'International Tables Vol C Tables 4.2.6.8 and 6.1.1.4'

loop_
_geom_angle_atom_site_label_1
_geom_angle_atom_site_label_2
_geom_angle_atom_site_label_3
_geom_angle
C14 N1 C13 112.12(11)
C14 N1 H1N1 108.5(11)
C13 N1 H1N1 108.8(11)
C2 C1 C6 118.03(12)
C2 C1 C10 123.38(12)
C6 C1 C10 118.55(12)
C3 C2 C1 121.04(14)
C3 C2 H2A 119.5
C1 C2 H2A 119.5
C2 C3 C4 120.54(14)
C2 C3 H3A 119.7
C4 C3 H3A 119.7
C5 C4 C3 119.88(14)
C5 C4 H4A 120.1
C3 C4 H4A 120.1
C4 C5 C6 121.12(14)
C4 C5 H5A 119.4
C6 C5 H5A 119.4
C5 C6 C7 120.91(13)
C5 C6 C1 119.36(13)
C7 C6 C1 119.72(13)
C8 C7 C6 120.98(13)
C8 C7 H7A 119.5
C6 C7 H7A 119.5
C7 C8 C9 119.77(13)
C7 C8 H8A 120.1
C9 C8 H8A 120.1
C10 C9 C8 121.78(13)
C10 C9 H9A 119.1
C8 C9 H9A 119.1
C9 C10 C1 119.13(12)
C9 C10 C11 122.35(12)
C1 C10 C11 118.51(12)
C12 C11 C10 128.62(13)
C12 C11 H11A 115.7
C10 C11 H11A 115.7
C11 C12 C16 115.70(12)
C11 C12 C13 126.27(12)
C16 C12 C13 117.94(11)
N1 C13 C12 114.71(11)
N1 C13 H13A 108.6
C12 C13 H13A 108.6
N1 C13 H13B 108.6
C12 C13 H13B 108.6
H13A C13 H13B 107.6
N1 C14 C15 113.13(11)
N1 C14 H14A 109.0
C15 C14 H14A 109.0
N1 C14 H14B 109.0
C15 C14 H14B 109.0
H14A C14 H14B 107.8
C17 C15 C16 116.85(12)
C17 C15 C14 125.52(12)
C16 C15 C14 117.53(11)
O1 C16 C15 120.79(12)
O1 C16 C12 121.31(12)
C15 C16 C12 117.90(12)
C15 C17 C18 127.02(12)
C15 C17 H17A 116.5
C18 C17 H17A 116.5
C19 C18 C27 119.17(12)
C19 C18 C17 120.63(12)
C27 C18 C17 120.04(12)
C18 C19 C20 121.18(13)
C18 C19 H19A 119.4
C20 C19 H19A 119.4
C21 C20 C19 120.60(13)
C21 C20 H20A 119.7
C19 C20 H20A 119.7
C20 C21 C22 120.18(13)
C20 C21 H21A 119.9
C22 C21 H21A 119.9
C21 C22 C23 121.24(13)
C21 C22 C27 119.81(12)
C23 C22 C27 118.95(13)
C24 C23 C22 121.06(13)
C24 C23 H23A 119.5
C22 C23 H23A 119.5
C23 C24 C25 119.99(13)
C23 C24 H24A 120.0
C25 C24 H24A 120.0
C26 C25 C24 120.51(14)
C26 C25 H25A 119.7
C24 C25 H25A 119.7
C25 C26 C27 120.90(13)
C25 C26 H26A 119.6
C27 C26 H26A 119.6
C26 C27 C22 118.56(12)
C26 C27 C18 122.40(12)
C22 C27 C18 119.04(12)

loop_
_geom_bond_atom_site_label_1
_geom_bond_atom_site_label_2
_geom_bond_distance
O1 C16 1.2283(16)
N1 C14 1.4610(18)
N1 C13 1.4660(17)
N1 H1N1 0.928(18)
C1 C2 1.4235(19)
C1 C6 1.4251(19)
C1 C10 1.4451(18)
C2 C3 1.372(2)
C2 H2A 0.9500
C3 C4 1.408(2)
C3 H3A 0.9500
C4 C5 1.369(2)
C4 H4A 0.9500
C5 C6 1.415(2)
C5 H5A 0.9500
C6 C7 1.416(2)
C7 C8 1.374(2)
C7 H7A 0.9500
C8 C9 1.407(2)
C8 H8A 0.9500
C9 C10 1.3848(19)
C9 H9A 0.9500
C10 C11 1.4626(18)
C11 C12 1.3499(18)
C11 H11A 0.9500
C12 C16 1.4961(18)
C12 C13 1.5130(18)
C13 H13A 0.9900
C13 H13B 0.9900
C14 C15 1.5136(19)
C14 H14A 0.9900
C14 H14B 0.9900
C15 C17 1.3411(18)
C15 C16 1.4943(18)
C17 C18 1.4686(18)
C17 H17A 0.9500
C18 C19 1.3819(18)
C18 C27 1.4344(18)
C19 C20 1.410(2)
C19 H19A 0.9500
C20 C21 1.371(2)
C20 H20A 0.9500
C21 C22 1.414(2)
C21 H21A 0.9500
C22 C23 1.4226(19)
C22 C27 1.4242(18)
C23 C24 1.367(2)
C23 H23A 0.9500
C24 C25 1.413(2)
C24 H24A 0.9500
C25 C26 1.3711(19)
C25 H25A 0.9500
C26 C27 1.4210(19)
C26 H26A 0.9500

loop_
_geom_hbond_atom_site_label_D
_geom_hbond_atom_site_label_H
_geom_hbond_atom_site_label_A
_geom_hbond_site_symmetry_A
_geom_hbond_distance_DH
_geom_hbond_distance_HA
_geom_hbond_distance_DA
_geom_hbond_angle_DHA
_geom_hbond_publ_flag
C13 H13B O1 3_575 0.9900 2.4800 3.3758(17) 150.00 yes
C26 H26A Cg1 2_545 0.9500 2.9200 3.7532(15) 147.00 yes
C25 H25A Cg2 2_545 0.9500 2.7000 3.4923(16) 141.00 yes

loop_
_geom_torsion_atom_site_label_1
_geom_torsion_atom_site_label_2
_geom_torsion_atom_site_label_3
_geom_torsion_atom_site_label_4
_geom_torsion
C6 C1 C2 C3 0.0(2)
C10 C1 C2 C3 -177.67(14)
C1 C2 C3 C4 1.3(2)
C2 C3 C4 C5 -1.4(2)
C3 C4 C5 C6 0.2(2)
C4 C5 C6 C7 179.89(15)
C4 C5 C6 C1 1.1(2)
C2 C1 C6 C5 -1.2(2)
C10 C1 C6 C5 176.59(13)
C2 C1 C6 C7 -179.99(13)
C10 C1 C6 C7 -2.2(2)
C5 C6 C7 C8 -178.55(14)
C1 C6 C7 C8 0.2(2)
C6 C7 C8 C9 1.0(2)
C7 C8 C9 C10 -0.3(2)
C8 C9 C10 C1 -1.7(2)
C8 C9 C10 C11 177.34(13)
C2 C1 C10 C9 -179.42(13)
C6 C1 C10 C9 2.94(19)
C2 C1 C10 C11 1.5(2)
C6 C1 C10 C11 -176.17(12)
C9 C10 C11 C12 -37.3(2)
C1 C10 C11 C12 141.76(14)
C10 C11 C12 C16 -176.09(12)
C10 C11 C12 C13 0.3(2)
C14 N1 C13 C12 -53.18(15)
C11 C12 C13 N1 -145.86(13)
C16 C12 C13 N1 30.42(17)
C13 N1 C14 C15 56.73(15)
N1 C14 C15 C17 138.38(14)
N1 C14 C15 C16 -38.00(17)
C17 C15 C16 O1 18.44(19)
C14 C15 C16 O1 -164.86(12)
C17 C15 C16 C12 -161.14(12)
C14 C15 C16 C12 15.56(17)
C11 C12 C16 O1 -14.65(19)
C13 C12 C16 O1 168.69(12)
C11 C12 C16 C15 164.93(12)
C13 C12 C16 C15 -11.73(17)
C16 C15 C17 C18 -174.83(13)
C14 C15 C17 C18 8.8(2)
C15 C17 C18 C19 46.2(2)
C15 C17 C18 C27 -138.58(14)
C27 C18 C19 C20 0.4(2)
C17 C18 C19 C20 175.69(13)
C18 C19 C20 C21 0.5(2)
C19 C20 C21 C22 -1.2(2)
C20 C21 C22 C23 -178.09(13)
C20 C21 C22 C27 1.0(2)
C21 C22 C23 C24 178.48(14)
C27 C22 C23 C24 -0.6(2)
C22 C23 C24 C25 1.7(2)
C23 C24 C25 C26 -0.8(2)
C24 C25 C26 C27 -1.1(2)
C25 C26 C27 C22 2.1(2)
C25 C26 C27 C18 -178.11(13)
C21 C22 C27 C26 179.62(13)
C23 C22 C27 C26 -1.27(19)
C21 C22 C27 C18 -0.15(19)
C23 C22 C27 C18 178.96(12)
C19 C18 C27 C26 179.70(13)
C17 C18 C27 C26 4.4(2)
C19 C18 C27 C22 -0.54(19)
C17 C18 C27 C22 -175.85(12)

loop_
_cod_related_entry_id
_cod_related_entry_database
_cod_related_entry_code
1 ChemSpider 30657543
